data_2102216
loop_
_publ_author_name
'Money, Victoria A.'
'Radosavljevic Evans, Ivana'
'Elha\"ik, Jerome'
'Halcrow, Malcolm A.'
'Howard, Judith A. K.'

_publ_section_title
;
 An X-ray powder diffraction study of the spin-crossover transition and
 structure of bis(2,6-dipyrazol-1-ylpyrazine)iron(II) perchlorate
;
_journal_issue 1
_journal_name_full 'Acta Crystallographica Section B'
_journal_page_first 41
_journal_page_last 45
_journal_paper_doi 10.1107/S0108768103027897
_journal_volume 60
_journal_year 2004
_chemical_formula_sum 'C20 Cl2 Fe N12 O8'
_chemical_formula_weight 663.05
_space_group_IT_number 4
_symmetry_cell_setting monoclinic
_symmetry_space_group_name_Hall 'P 2yb'
_symmetry_space_group_name_H-M 'P 1 21 1'
_audit_creation_method 'from EXP file using GSAS2CIF'
_cell_angle_alpha 90.0
_cell_angle_beta 90.539(7)
_cell_angle_gamma 90.0
_cell_formula_units_Z 2
_cell_length_a 8.4484(8)
_cell_length_b 8.4322(8)
_cell_length_c 19.404(2)
_cell_volume 1382.3(2)
_computing_structure_refinement GSAS
_computing_structure_solution DASH
_refine_ls_goodness_of_fit_all 3.58
_refine_ls_matrix_type full
_refine_ls_number_parameters 152
_refine_ls_number_restraints 94
_refine_ls_shift/su_max 0.18
_refine_ls_shift/su_mean 0.04
_cod_data_source_file bm5003.cif
_cod_data_source_block TRIAL_F5_publ
_cod_depositor_comments
;
The following automatic conversions were performed:
'_geom_bond_publ_flag' value 'N' changed to 'n' according to
'/home/saulius/struct/CIF-dictionaries/cif_core.dic' dictionary named
'cif_core.dic' version 2.4.1 from 2010-06-29 (134
times).

'_geom_angle_publ_flag' value 'N' changed to 'n' according to
'/home/saulius/struct/CIF-dictionaries/cif_core.dic' dictionary named
'cif_core.dic' version 2.4.1 from 2010-06-29 (62 times).

Automatic conversion script
Id: cif_fix_enum 1527 2010-12-29 10:47:43Z saulius 

The following automatic conversions were performed:

'_geom_bond_publ_flag' value 'N' changed to 'n' according to
/home/saulius/struct/CIF-dictionaries/cif_core.dic dictionary named
'cif_core.dic' version 2.4.1 from 2010-06-29 (134
times).

'_geom_angle_publ_flag' value 'N' changed to 'n' according
to /home/saulius/struct/CIF-dictionaries/cif_core.dic dictionary
named 'cif_core.dic' version 2.4.1 from 2010-06-29 (62 times).

Automatic conversion script
Id: cif_fix_values 1715 2011-07-08 13:25:40Z adriana 
;
_cod_original_cell_volume 1382.2738
_cod_original_sg_symbol_H-M 'P 21'
_cod_database_code 2102216

loop_
_symmetry_equiv_pos_site_id
_symmetry_equiv_pos_as_xyz
1 +x,+y,+z
2 -x,+y+1/2,-z

loop_
_atom_site_label
_atom_site_fract_x
_atom_site_fract_y
_atom_site_fract_z
_atom_site_U_iso_or_equiv
_atom_site_thermal_displace_type
_atom_site_occupancy
_atom_site_type_symbol
Fe1 0.750(4) 0.339(4) 0.2453(14) 0.04712 Uiso 1.0 FE
N1 0.524(5) 0.237(7) 0.212(5) 0.01593 Uiso 1.0 N
N2 0.486(9) 0.231(7) 0.143(4) 0.01593 Uiso 1.0 N
C1 0.413(12) 0.157(8) 0.247(3) 0.01593 Uiso 1.0 C
C2 0.300(6) 0.109(6) 0.200(6) 0.01593 Uiso 1.0 C
C3 0.346(10) 0.156(8) 0.136(4) 0.01593 Uiso 1.0 C
N3 0.765(10) 0.347(7) 0.1345(15) 0.01593 Uiso 1.0 N
C4 0.633(8) 0.275(7) 0.115(4) 0.01593 Uiso 1.0 C
C5 0.598(7) 0.257(6) 0.045(5) 0.01593 Uiso 1.0 C
N11 0.700(11) 0.312(8) -0.001(2) 0.01593 Uiso 1.0 N
C7 0.832(9) 0.387(7) 0.019(3) 0.01593 Uiso 1.0 C
C8 0.865(7) 0.403(6) 0.089(4) 0.01593 Uiso 1.0 C
N4 0.997(15) 0.440(10) 0.131(7) 0.01593 Uiso 1.0 N
N5 0.970(9) 0.429(8) 0.201(9) 0.01593 Uiso 1.0 N
C9 1.136(18) 0.511(11) 0.122(5) 0.01593 Uiso 1.0 C
C10 1.193(6) 0.556(6) 0.186(10) 0.01593 Uiso 1.0 C
N6 0.643(8) 0.565(7) 0.280(7) 0.01593 Uiso 1.0 N
N7 0.640(8) 0.602(10) 0.349(5) 0.01593 Uiso 1.0 N
C11 1.09(2) 0.497(11) 0.234(3) 0.01593 Uiso 1.0 C
C12 0.562(10) 0.680(15) 0.245(3) 0.01593 Uiso 1.0 C
C13 0.507(6) 0.786(6) 0.292(7) 0.01593 Uiso 1.0 C
C14 0.563(10) 0.741(11) 0.356(4) 0.01593 Uiso 1.0 C
N8 0.756(13) 0.34(3) 0.3557(15) 0.01593 Uiso 1.0 N
C15 0.682(11) 0.462(13) 0.386(10) 0.01593 Uiso 1.0 C
C16 0.658(7) 0.458(13) 0.456(10) 0.01593 Uiso 1.0 C
N17 0.720(13) 0.34(2) 0.4937(16) 0.01593 Uiso 1.0 N
C18 0.789(10) 0.215(12) 0.462(10) 0.01593 Uiso 1.0 C
C19 0.806(7) 0.218(14) 0.391(10) 0.01593 Uiso 1.0 C
N9 0.860(9) 0.083(10) 0.353(6) 0.01593 Uiso 1.0 N
N10 0.830(6) 0.104(8) 0.283(7) 0.01593 Uiso 1.0 N
C20 0.929(8) -0.059(13) 0.361(4) 0.01593 Uiso 1.0 C
C21 0.949(6) -0.125(5) 0.298(7) 0.01593 Uiso 1.0 C
C22 0.878(10) -0.028(16) 0.250(3) 0.01593 Uiso 1.0 C
Cl1 0.230(3) 0.357(4) 0.9154(10) 0.07909 Uiso 1.0 CL
O1 0.383(5) 0.384(11) 0.890(3) 0.11897 Uiso 1.0 O
O2 0.117(8) 0.426(10) 0.870(3) 0.11897 Uiso 1.0 O
O3 0.217(9) 0.426(7) 0.9810(18) 0.11897 Uiso 1.0 O
O4 0.203(11) 0.196(4) 0.920(4) 0.11897 Uiso 1.0 O
Cl2 0.752(3) 0.836(4) 0.5701(11) 0.07909 Uiso 1.0 CL
O5 0.595(5) 0.800(10) 0.551(4) 0.11897 Uiso 1.0 O
O6 0.756(10) 0.981(8) 0.605(5) 0.11897 Uiso 1.0 O
O7 0.811(9) 0.716(10) 0.613(4) 0.11897 Uiso 1.0 O
O8 0.844(8) 0.847(12) 0.511(2) 0.11897 Uiso 1.0 O
H131 0.4382 0.8798 0.2818 0.0191 Uiso 1.0000 H
H31 0.2866 0.1380 0.0919 0.0191 Uiso 1.0000 H
H21 0.2009 0.0497 0.2110 0.0191 Uiso 1.0000 H
H121 0.5459 0.6855 0.1940 0.0191 Uiso 1.0000 H
H141 0.5490 0.8010 0.4000 0.0191 Uiso 1.0000 H
H51 0.4979 0.2036 0.0298 0.0191 Uiso 1.0000 H
H11 0.4127 0.1361 0.2972 0.0191 Uiso 1.0000 H
H71 0.9065 0.4313 -0.0154 0.0191 Uiso 1.0000 H
H161 0.5948 0.5431 0.4787 0.0191 Uiso 1.0000 H
H91 1.1896 0.5286 0.0769 0.0191 Uiso 1.0000 H
H111 1.1082 0.5031 0.2853 0.0191 Uiso 1.0000 H
H181 0.8275 0.1220 0.4894 0.0191 Uiso 1.0000 H
H101 1.2903 0.6204 0.1953 0.0191 Uiso 1.0000 H
H221 0.8643 -0.0511 0.1998 0.0191 Uiso 1.0000 H
H201 0.9605 -0.1081 0.4060 0.0191 Uiso 1.0000 H
H211 1.0056 -0.2266 0.2882 0.0191 Uiso 1.0000 H

loop_
_geom_angle_atom_site_label_1
_geom_angle_atom_site_label_2
_geom_angle_atom_site_label_3
_geom_angle_site_symmetry_1
_geom_angle_site_symmetry_3
_geom_angle
_geom_angle_publ_flag
N2 N1 C1 1_555 1_555 108.0(4) n
N1 N2 C3 1_555 1_555 108.1(3) n
N1 N2 C4 1_555 1_555 100(8) n
C3 N2 C4 1_555 1_555 149(8) n
N1 C1 C2 1_555 1_555 107.9(8) n
C1 C2 C3 1_555 1_555 108.0(4) n
N2 C3 C2 1_555 1_555 107.9(8) n
C4 N3 C8 1_555 1_555 120.8(8) n
N2 C4 N3 1_555 1_555 139(7) n
N2 C4 C5 1_555 1_555 100(7) n
N3 C4 C5 1_555 1_555 120.0(4) n
C4 C5 N11 1_555 1_555 119.2(9) n
C5 N11 C7 1_555 1_555 120.0(4) n
N11 C7 C8 1_555 1_555 120.1(9) n
N3 C8 C7 1_555 1_555 119.9(4) n
N3 C8 N4 1_555 1_555 101(12) n
C7 C8 N4 1_555 1_555 138(12) n
C8 N4 N5 1_555 1_555 115(18) n
C8 N4 C9 1_555 1_555 136(18) n
N5 N4 C9 1_555 1_555 108.1(4) n
N4 N5 C11 1_555 1_555 108.1(4) n
N4 C9 C10 1_555 1_555 108.1(9) n
C9 C10 C11 1_555 1_555 108.0(4) n
N7 N6 C12 1_555 1_555 107.9(4) n
N6 N7 C14 1_555 1_555 107.9(4) n
N6 N7 C15 1_555 1_555 108(14) n
C14 N7 C15 1_555 1_555 141(14) n
N5 C11 C10 1_555 1_555 107.5(8) n
N6 C12 C13 1_555 1_555 107.9(8) n
C12 C13 C14 1_555 1_555 107.9(4) n
N7 C14 C13 1_555 1_555 108.2(8) n
Fe1 N8 C15 1_555 1_555 117(16) n
Fe1 N8 C19 1_555 1_555 121(16) n
C15 N8 C19 1_555 1_555 121.1(8) n
N7 C15 N8 1_555 1_555 121(19) n
N7 C15 C16 1_555 1_555 119(19) n
N8 C15 C16 1_555 1_555 119.9(4) n
C15 C16 N17 1_555 1_555 119.4(10) n
C16 N17 C18 1_555 1_555 120.1(4) n
N17 C18 C19 1_555 1_555 119.3(9) n
N8 C19 C18 1_555 1_555 119.8(4) n
N8 C19 N9 1_555 1_555 12E1(2) n
C18 C19 N9 1_555 1_555 12E1(2) n
C19 N9 N10 1_555 1_555 111(16) n
C19 N9 C20 1_555 1_555 141(16) n
N10 N9 C20 1_555 1_555 108.0(4) n
N9 N10 C22 1_555 1_555 107.9(4) n
N9 C20 C21 1_555 1_555 108.1(8) n
C20 C21 C22 1_555 1_555 108.0(4) n
N10 C22 C21 1_555 1_555 107.6(9) n
O1 Cl1 O2 1_555 1_555 109.6(3) n
O1 Cl1 O3 1_555 1_555 109.5(3) n
O1 Cl1 O4 1_555 1_555 109.4(3) n
O2 Cl1 O3 1_555 1_555 109.6(3) n
O2 Cl1 O4 1_555 1_555 109.4(3) n
O3 Cl1 O4 1_555 1_555 109.4(3) n
O5 Cl2 O6 1_555 1_555 109.6(3) n
O5 Cl2 O7 1_555 1_555 109.5(3) n
O5 Cl2 O8 1_555 1_555 109.4(3) n
O6 Cl2 O7 1_555 1_555 109.4(3) n
O6 Cl2 O8 1_555 1_555 109.5(3) n
O7 Cl2 O8 1_555 1_555 109.5(3) n

loop_
_geom_bond_atom_site_label_1
_geom_bond_atom_site_label_2
_geom_bond_site_symmetry_2
_geom_bond_distance
_geom_bond_publ_flag
Fe1 N1 1_555 2.187(15) n
Fe1 N3 1_555 2.155(15) n
Fe1 N5 1_555 2.191(15) n
Fe1 N6 1_555 2.221(15) n
Fe1 N8 1_555 2.143(15) n
Fe1 N10 1_555 2.213(15) n
N1 Fe1 1_555 2.187(15) n
N1 N2 1_555 1.371(13) n
N1 C1 1_555 1.344(16) n
N1 C2 1_555 2.191(14) n
N1 C3 1_555 2.199(15) n
N1 C4 1_555 2.13(12) n
N2 N1 1_555 1.371(13) n
N2 C1 1_555 2.196(15) n
N2 C2 1_555 2.189(14) n
N2 C3 1_555 1.346(16) n
N2 C4 1_555 1.414(16) n
N2 C5 1_555 2.15(10) n
C1 N1 1_555 1.344(16) n
C1 N2 1_555 2.196(15) n
C1 C2 1_555 1.365(14) n
C1 C3 1_555 2.205(14) n
C2 N1 1_555 2.191(14) n
C2 N2 1_555 2.189(14) n
C2 C1 1_555 1.365(14) n
C2 C3 1_555 1.362(14) n
C3 N1 1_555 2.199(15) n
C3 N2 1_555 1.346(16) n
C3 C1 1_555 2.205(14) n
C3 C2 1_555 1.362(14) n
N3 Fe1 1_555 2.155(15) n
N3 C4 1_555 1.326(16) n
N3 C8 1_555 1.320(16) n
N3 N4 1_555 2.11(18) n
C4 N1 1_555 2.13(12) n
C4 N2 1_555 1.414(16) n
C4 N3 1_555 1.326(16) n
C4 C5 1_555 1.392(16) n
C5 N2 1_555 2.15(10) n
C5 C4 1_555 1.392(16) n
C5 N11 1_555 1.335(16) n
N11 C5 1_555 1.335(16) n
N11 C7 1_555 1.340(16) n
C7 N11 1_555 1.340(16) n
C7 C8 1_555 1.376(16) n
C8 N3 1_555 1.320(16) n
C8 C7 1_555 1.376(16) n
C8 N4 1_555 1.412(16) n
N4 N3 1_555 2.11(18) n
N4 C8 1_555 1.412(16) n
N4 N5 1_555 1.372(13) n
N4 C9 1_555 1.335(16) n
N4 C10 1_555 2.187(15) n
N5 Fe1 1_555 2.191(15) n
N5 N4 1_555 1.372(13) n
N5 C9 1_555 2.191(15) n
N5 C10 1_555 2.187(15) n
N5 C11 1_555 1.351(16) n
C9 N4 1_555 1.335(16) n
C9 N5 1_555 2.191(15) n
C9 C10 1_555 1.366(14) n
C9 C11 1_555 2.205(14) n
C10 N4 1_555 2.187(15) n
C10 N5 1_555 2.187(15) n
C10 C9 1_555 1.366(14) n
C10 C11 1_555 1.360(14) n
N6 Fe1 1_555 2.221(15) n
N6 N7 1_555 1.375(13) n
N6 C12 1_555 1.358(16) n
N7 N6 1_555 1.375(13) n
N7 C13 1_555 2.199(14) n
N7 C14 1_555 1.350(16) n
N7 C15 1_555 1.431(16) n
C11 N5 1_555 1.351(16) n
C11 C9 1_555 2.205(14) n
C11 C10 1_555 1.360(14) n
C12 N6 1_555 1.358(16) n
C12 C13 1_555 1.365(14) n
C12 C14 1_555 2.208(14) n
C13 N7 1_555 2.199(14) n
C13 C12 1_555 1.365(14) n
C13 C14 1_555 1.365(14) n
C14 N7 1_555 1.350(16) n
C14 C12 1_555 2.208(14) n
C14 C13 1_555 1.365(14) n
N8 Fe1 1_555 2.143(15) n
N8 C15 1_555 1.327(16) n
N8 C19 1_555 1.326(16) n
C15 N7 1_555 1.431(16) n
C15 N8 1_555 1.327(16) n
C15 C16 1_555 1.376(16) n
C16 C15 1_555 1.376(16) n
C16 N17 1_555 1.344(16) n
N17 C16 1_555 1.344(16) n
N17 C18 1_555 1.345(16) n
C18 N17 1_555 1.345(16) n
C18 C19 1_555 1.381(16) n
C19 N8 1_555 1.326(16) n
C19 C18 1_555 1.381(16) n
C19 N9 1_555 1.439(16) n
N9 C19 1_555 1.439(16) n
N9 N10 1_555 1.380(13) n
N9 C20 1_555 1.345(16) n
N9 C21 1_555 2.194(14) n
N10 Fe1 1_555 2.213(15) n
N10 N9 1_555 1.380(13) n
N10 C21 1_555 2.195(15) n
N10 C22 1_555 1.353(16) n
C20 N9 1_555 1.345(16) n
C20 C21 1_555 1.365(14) n
C20 C22 1_555 2.211(14) n
C21 N9 1_555 2.194(14) n
C21 N10 1_555 2.195(15) n
C21 C20 1_555 1.365(14) n
C21 C22 1_555 1.367(14) n
C22 N10 1_555 1.353(16) n
C22 C20 1_555 2.211(14) n
C22 C21 1_555 1.367(14) n
Cl1 O1 1_555 1.403(16) n
Cl1 O2 1_555 1.414(16) n
Cl1 O3 1_555 1.404(16) n
Cl1 O4 1_555 1.386(16) n
O1 Cl1 1_555 1.403(16) n
O2 Cl1 1_555 1.414(16) n
O3 Cl1 1_555 1.404(16) n
O4 Cl1 1_555 1.386(16) n
Cl2 O5 1_555 1.397(16) n
Cl2 O6 1_555 1.402(16) n
Cl2 O7 1_555 1.401(16) n
Cl2 O8 1_555 1.399(16) n
O5 Cl2 1_555 1.397(16) n
O6 Cl2 1_555 1.402(16) n
O7 Cl2 1_555 1.401(16) n
O8 Cl2 1_555 1.399(16) n
